data_8102983
loop_
_publ_author_name
'Kirill Kovnir'
'Marcus Schmidt'
'Christian Waurisch'
'Marc Armbr\"uster'
'Yurii Prots'
'Yuri Grin'

_publ_section_title
;
 Refinement of the crystal structure of dipalladium gallium, Pd2Ga
;
_journal_issue 1
_journal_name_full 'Zeitschrift f\"ur Kristallographie - New Crystal Structures'
_journal_page_first 7
_journal_volume 223
_journal_year 2008
_chemical_formula_sum 'Ga Pd2'
_chemical_formula_weight 282.5
_chemical_name_systematic 'dipalladium gallium, Pd2Ga'
_space_group_IT_number 62
_symmetry_cell_setting orthorhombic
_symmetry_space_group_name_Hall '-P 2ac 2n'
_symmetry_space_group_name_H-M 'P n m a'
_atom_sites_solution_primary direct
_atom_sites_solution_secondary difmap
_audit_creation_date 2007-03-28T12:00:00-00:00
_audit_creation_method 'WinGX routine CIF_UPDATE'
_cell_angle_alpha 90
_cell_angle_beta 90
_cell_angle_gamma 90
_cell_formula_units_Z 4
_cell_length_a 5.4829(8)
_cell_length_b 4.0560(4)
_cell_length_c 7.7863(8)
_cell_measurement_temperature 295(2)
_cell_volume 173.16(4)
_computing_cell_refinement 'CSD (Akselrud, 1993)'
_computing_data_collection 'CrystalClear (Rigaku Corp., 2000)'
_computing_data_reduction 'CrystalClear (Rigaku Corp., 2000)'
_computing_structure_refinement 'CSD (Akselrud, 1993)'
_diffrn_ambient_temperature 295.15
_diffrn_detector_area_resol_mean 14.6306
_diffrn_measurement_details
;
scan:
    Number of images: 400
               Slice: -30.0000 - 210.0000
         Image width: 0.6000
            Exp time: 60.0000
       Rotation axis: Phi
               Omega: 0.0000
                 Chi: 0.0000
                 Phi: 0.0000
                 XTD: 41.8100
              2theta: -25.0000
scan:
    Number of images: 95
               Slice: -38.0000 - 19.0000
         Image width: 0.6000
            Exp time: 60.0000
       Rotation axis: Omega
               Omega: 0.0000
                 Chi: -90.0000
                 Phi: 85.0000
                 XTD: 41.8100
              2theta: -25.0000
;
_diffrn_measurement_device 'Rigaku AFC-7'
_diffrn_measurement_method oscillation
_diffrn_radiation_detector 'Mercury CCD'
_diffrn_radiation_monochromator 'Graphite Monochromator'
_diffrn_radiation_source 'Sealed Tube'
_diffrn_radiation_type MoK\a
_diffrn_radiation_wavelength 0.7107
_diffrn_reflns_av_R_equivalents 0.028
_diffrn_reflns_limit_h_max 8
_diffrn_reflns_limit_h_min -7
_diffrn_reflns_limit_k_max 4
_diffrn_reflns_limit_k_min -5
_diffrn_reflns_limit_l_max 10
_diffrn_reflns_limit_l_min -11
_diffrn_reflns_number 1596
_diffrn_reflns_reduction_process 'Lp corrections applied'
_diffrn_reflns_theta_max 32.00
_diffrn_reflns_theta_min 4.55
_diffrn_source_current 32.0000
_diffrn_source_power 1.6000
_diffrn_source_voltage 50.0000
_exptl_absorpt_coefficient_mu 35.74
_exptl_absorpt_correction_T_max 1.0000
_exptl_absorpt_correction_T_min 0.6565
_exptl_absorpt_correction_type multi-scan
_exptl_crystal_colour metallic
_exptl_crystal_density_diffrn 10.83
_exptl_crystal_density_method 'not measured'
_exptl_crystal_description needle-shaped
_exptl_crystal_F_000 492
_exptl_crystal_size_max 0.190
_exptl_crystal_size_mid 0.010
_exptl_crystal_size_min 0.010
_refine_diff_density_max 1.638
_refine_diff_density_min -1.490
_refine_ls_extinction_coef 0.0025(3)
_refine_ls_extinction_expression Fc^*^=kFc[1+0.001xFc^2^\l^3^/sin(2\q)]^-1/4^
_refine_ls_extinction_method SHELXL
_refine_ls_goodness_of_fit_ref 1.020
_refine_ls_matrix_type full
_refine_ls_number_parameters 20
_refine_ls_number_reflns 317
_refine_ls_number_restraints 0
_refine_ls_restrained_S_all 1.020
_refine_ls_R_factor_gt 0.022
_refine_ls_shift/su_max 0.001
_refine_ls_structure_factor_coef F
_refine_ls_weighting_scheme unit
_refine_ls_wR_factor_ref 0.029
_reflns_number_gt 317
_reflns_number_total 321
_reflns_threshold_expression >2sigma(I)
_cod_data_source_file 409939.cff
_cod_data_source_block MS102b_Pd2Ga
_cod_depositor_comments
;
The following automatic conversions were performed:
'_exptl_absorpt_correction_type' value 'Multi-scan' changed to
'multi-scan' according to
'/home/saulius/struct/CIF-dictionaries/cif_core.dic' dictionary named
'cif_core.dic' version 2.4.1 from 2010-06-29.

Automatic conversion script
Id: cif_fix_enum 1555 2011-01-17 13:19:09Z saulius 
;
_cod_original_cell_volume 173.16(6)
_cod_original_formula_sum 'Pd2 Ga'
_cod_database_code 8102983

loop_
_symmetry_equiv_pos_as_xyz
x,y,z
1/2-x,1/2+y,1/2+z
x,1/2-y,z
1/2-x,-y,1/2+z
-x,-y,-z
-1/2+x,-1/2-y,-1/2-z
-x,-1/2+y,-z
-1/2+x,y,-1/2-z

loop_
_atom_site_aniso_label
_atom_site_aniso_U_11
_atom_site_aniso_U_22
_atom_site_aniso_U_33
_atom_site_aniso_U_12
_atom_site_aniso_U_13
_atom_site_aniso_U_23
Pd1 0.0112(2) 0.0077(2) 0.0078(2) 0 -0.0003(2) 0
Pd2 0.0076(2) 0.0087(2) 0.0092(2) 0 -0.0001(2) 0
Ga 0.0123(3) 0.0081(4) 0.0094(3) 0 -0.0005(3) 0

loop_
_atom_site_label
_atom_site_type_symbol
_atom_site_symmetry_multiplicity
_atom_site_Wyckoff_symbol
_atom_site_fract_x
_atom_site_fract_y
_atom_site_fract_z
_atom_site_thermal_displace_type
_atom_site_U_iso_or_equiv
_atom_site_occupancy
Pd1 Pd 4 c 0.16511(1) 0.25 0.06662(7) Uani 0.00890(1) 1.0
Pd2 Pd 4 c 0.04293(1) 0.25 0.71063(7) Uani 0.00851(1) 1.0
Ga Ga 4 c 0.2016(2) 0.25 0.39316(1) Uani 0.0099(2) 1.0

loop_
_atom_type_symbol
_atom_type_description
_atom_type_scat_dispersion_real
_atom_type_scat_dispersion_imag
_atom_type_scat_source
Ga Ga 0.2307 1.6083 'International Tables Vol C Tables 4.2.6.8 and 6.1.1.4'
Pd Pd -0.9988 1.0072 'International Tables Vol C Tables 4.2.6.8 and 6.1.1.4'
